data_1515195
loop_
_publ_author_name
'Sattler, Wesley'
'Parkin, Gerard'

_publ_section_title
;
 Structural characterization of zinc bicarbonate compounds relevant to the
 mechanism of action of carbonic anhydrase
;
_journal_issue 6
_journal_name_full 'Chemical Science'
_journal_page_first 2015
_journal_paper_doi 10.1039/c2sc20167d
_journal_volume 3
_journal_year 2012
_chemical_formula_sum 'C39 H30 N6 O3 S6 Zn2'
_chemical_formula_weight 953.79
_chemical_name_systematic
;
?
;
_space_group_IT_number 14
_symmetry_cell_setting monoclinic
_symmetry_space_group_name_Hall '-P 2ybc'
_symmetry_space_group_name_H-M 'P 1 21/c 1'
_atom_sites_solution_hydrogens geom
_atom_sites_solution_primary direct
_atom_sites_solution_secondary difmap
_audit_creation_method SHELXL-97
_cell_angle_alpha 90.00
_cell_angle_beta 99.2290(10)
_cell_angle_gamma 90.00
_cell_formula_units_Z 4
_cell_length_a 22.3176(17)
_cell_length_b 10.4067(8)
_cell_length_c 17.2733(14)
_cell_measurement_reflns_used 9941
_cell_measurement_temperature 125(2)
_cell_measurement_theta_max 30.43
_cell_measurement_theta_min 2.16
_cell_volume 3959.8(5)
_computing_cell_refinement 'Bruker SAINT'
_computing_data_collection 'Bruker APEX2'
_computing_data_reduction 'Bruker SAINT'
_computing_molecular_graphics 'Bruker SHELXTL'
_computing_publication_material 'Bruker SHELXTL'
_computing_structure_refinement 'SHELXL-97 (Sheldrick, 2008)'
_computing_structure_solution 'SHELXS-97 (Sheldrick, 2008)'
_diffrn_ambient_temperature 125(2)
_diffrn_measured_fraction_theta_full 0.995
_diffrn_measured_fraction_theta_max 0.995
_diffrn_measurement_device_type 'Bruker APEX-II CCD'
_diffrn_measurement_method '\f and \w scans'
_diffrn_radiation_monochromator graphite
_diffrn_radiation_source 'fine-focus sealed tube'
_diffrn_radiation_type MoK\a
_diffrn_radiation_wavelength 0.71073
_diffrn_reflns_av_R_equivalents 0.1008
_diffrn_reflns_av_sigmaI/netI 0.0832
_diffrn_reflns_limit_h_max 31
_diffrn_reflns_limit_h_min -31
_diffrn_reflns_limit_k_max 14
_diffrn_reflns_limit_k_min -14
_diffrn_reflns_limit_l_max 24
_diffrn_reflns_limit_l_min -24
_diffrn_reflns_number 60665
_diffrn_reflns_theta_full 30.58
_diffrn_reflns_theta_max 30.58
_diffrn_reflns_theta_min 1.85
_exptl_absorpt_coefficient_mu 1.575
_exptl_absorpt_correction_T_max 0.9397
_exptl_absorpt_correction_T_min 0.6668
_exptl_absorpt_correction_type empirical
_exptl_absorpt_process_details SADABS
_exptl_crystal_colour COLORLESS
_exptl_crystal_density_diffrn 1.600
_exptl_crystal_density_method 'not measured'
_exptl_crystal_description BLOCK
_exptl_crystal_F_000 1944
_exptl_crystal_size_max 0.28
_exptl_crystal_size_mid 0.24
_exptl_crystal_size_min 0.04
_refine_diff_density_max 1.895
_refine_diff_density_min -1.144
_refine_diff_density_rms 0.159
_refine_ls_extinction_method none
_refine_ls_goodness_of_fit_ref 1.128
_refine_ls_hydrogen_treatment constr
_refine_ls_matrix_type full
_refine_ls_number_parameters 505
_refine_ls_number_reflns 12104
_refine_ls_number_restraints 0
_refine_ls_restrained_S_all 1.128
_refine_ls_R_factor_all 0.1231
_refine_ls_R_factor_gt 0.0659
_refine_ls_shift/su_max 0.001
_refine_ls_shift/su_mean 0.000
_refine_ls_structure_factor_coef Fsqd
_refine_ls_weighting_details 'calc w=1/[\s^2^(Fo^2^)+(0.0636P)^2^+12.6781P] where P=(Fo^2^+2Fc^2^)/3'
_refine_ls_weighting_scheme calc
_refine_ls_wR_factor_gt 0.1536
_refine_ls_wR_factor_ref 0.1801
_reflns_number_gt 7567
_reflns_number_total 12104
_reflns_threshold_expression >2sigma(I)
_cod_data_source_file c2sc20167d.txt
_cod_data_source_block zn2co3s10
_cod_depositor_comments
;
The following automatic conversions were performed:

'_symmetry_cell_setting' value 'Monoclinic' changed to 'monoclinic'
according to
/usr/data/users/saulius/automatic-downloads/retrospective/RSC/lib/dictionaries/cif_core.dic
dictionary named 'cif_core.dic' version 2.4.2 from
2011-04-26.

'_exptl_absorpt_correction_type' value 'EMPIRICAL'
changed to 'empirical' according to
/usr/data/users/saulius/automatic-downloads/retrospective/RSC/lib/dictionaries/cif_core.dic
dictionary named 'cif_core.dic' version 2.4.2 from
2011-04-26.

'_refine_ls_hydrogen_treatment' value 'CONSTR' changed
to 'constr' according to
/usr/data/users/saulius/automatic-downloads/retrospective/RSC/lib/dictionaries/cif_core.dic
dictionary named 'cif_core.dic' version 2.4.2 from 2011-04-26.

Automatic conversion script
Id: cif_fix_values 2281 2013-09-26 08:29:07Z andrius 
;
_cod_original_sg_symbol_H-M P2(1)/c
_cod_database_code 1515195

loop_
_symmetry_equiv_pos_as_xyz
'x, y, z'
'-x, y+1/2, -z+1/2'
'-x, -y, -z'
'x, -y-1/2, z-1/2'

loop_
_atom_site_label
_atom_site_type_symbol
_atom_site_fract_x
_atom_site_fract_y
_atom_site_fract_z
_atom_site_U_iso_or_equiv
_atom_site_adp_type
_atom_site_occupancy
_atom_site_symmetry_multiplicity
_atom_site_calc_flag
_atom_site_refinement_flags
Zn1 Zn 0.39181(2) 0.27508(5) 0.11478(3) 0.01733(12) Uani 1 1 d .
Zn2 Zn 0.20857(3) 0.52552(5) 0.08393(3) 0.01987(13) Uani 1 1 d .
S1 S 0.36452(6) -0.00318(12) 0.02887(7) 0.0242(3) Uani 1 1 d .
S2 S 0.49251(6) 0.07453(12) 0.07720(7) 0.0217(2) Uani 1 1 d .
S3 S 0.41543(7) 0.19317(12) -0.05959(6) 0.0265(3) Uani 1 1 d .
S4 S 0.06458(6) 0.54142(12) 0.06745(8) 0.0258(3) Uani 1 1 d .
S5 S 0.12894(6) 0.77465(12) 0.03017(7) 0.0247(3) Uani 1 1 d .
S6 S 0.14191(6) 0.68492(13) 0.19566(7) 0.0260(3) Uani 1 1 d .
O1 O 0.36240(15) 0.4153(3) 0.18127(18) 0.0208(7) Uani 1 1 d .
O2 O 0.28871(16) 0.4011(3) 0.07789(18) 0.0231(7) Uani 1 1 d .
O3 O 0.27956(15) 0.5405(3) 0.17258(19) 0.0216(7) Uani 1 1 d .
N1 N 0.33603(18) 0.1283(4) 0.1520(2) 0.0220(8) Uani 1 1 d .
N2 N 0.47448(18) 0.2458(4) 0.1887(2) 0.0175(8) Uani 1 1 d .
N3 N 0.41464(18) 0.4061(4) 0.0281(2) 0.0206(8) Uani 1 1 d .
N4 N 0.15333(19) 0.3638(4) 0.0753(2) 0.0228(8) Uani 1 1 d .
N5 N 0.22246(19) 0.6385(4) -0.0112(2) 0.0224(8) Uani 1 1 d .
N6 N 0.0389(2) 0.8113(5) 0.1422(3) 0.0305(10) Uani 1 1 d .
C1 C 0.4172(2) 0.1273(4) 0.0364(3) 0.0195(9) Uani 1 1 d .
C2 C 0.1314(2) 0.6396(5) 0.0949(3) 0.0218(9) Uani 1 1 d .
C3 C 0.3111(2) 0.4526(4) 0.1447(3) 0.0197(9) Uani 1 1 d .
C11 C 0.3269(2) 0.0205(5) 0.1105(3) 0.0219(9) Uani 1 1 d .
C12 C 0.2888(3) -0.0766(5) 0.1295(3) 0.0308(12) Uani 1 1 d .
H12A H 0.2828 -0.1527 0.0989 0.037 Uiso 1 1 calc R
C13 C 0.2600(3) -0.0600(6) 0.1938(3) 0.0376(13) Uani 1 1 d .
H13A H 0.2337 -0.1247 0.2079 0.045 Uiso 1 1 calc R
C14 C 0.2696(3) 0.0513(6) 0.2375(3) 0.0339(12) Uani 1 1 d .
H14A H 0.2505 0.0640 0.2823 0.041 Uiso 1 1 calc R
C15 C 0.3074(2) 0.1433(5) 0.2149(3) 0.0272(11) Uani 1 1 d .
H15A H 0.3137 0.2205 0.2444 0.033 Uiso 1 1 calc R
C21 C 0.5128(2) 0.1614(4) 0.1652(2) 0.0190(9) Uani 1 1 d .
C22 C 0.5709(2) 0.1387(5) 0.2074(3) 0.0222(9) Uani 1 1 d .
H22A H 0.5970 0.0771 0.1898 0.027 Uiso 1 1 calc R
C23 C 0.5892(2) 0.2079(5) 0.2753(3) 0.0240(10) Uani 1 1 d .
H23A H 0.6284 0.1947 0.3049 0.029 Uiso 1 1 calc R
C24 C 0.5498(2) 0.2970(5) 0.2997(3) 0.0270(11) Uani 1 1 d .
H24A H 0.5617 0.3463 0.3459 0.032 Uiso 1 1 calc R
C25 C 0.4931(2) 0.3125(5) 0.2558(3) 0.0225(10) Uani 1 1 d .
H25A H 0.4659 0.3723 0.2731 0.027 Uiso 1 1 calc R
C31 C 0.4164(2) 0.3603(5) -0.0428(3) 0.0214(9) Uani 1 1 d .
C32 C 0.4211(2) 0.4402(5) -0.1070(3) 0.0272(11) Uani 1 1 d .
H32A H 0.4210 0.4050 -0.1578 0.033 Uiso 1 1 calc R
C33 C 0.4259(2) 0.5691(5) -0.0948(3) 0.0323(12) Uani 1 1 d .
H33A H 0.4292 0.6252 -0.1373 0.039 Uiso 1 1 calc R
C34 C 0.4261(3) 0.6193(5) -0.0192(4) 0.0334(12) Uani 1 1 d .
H34A H 0.4303 0.7089 -0.0093 0.040 Uiso 1 1 calc R
C35 C 0.4199(2) 0.5338(5) 0.0401(3) 0.0279(11) Uani 1 1 d .
H35A H 0.4194 0.5663 0.0913 0.033 Uiso 1 1 calc R
C41 C 0.0935(2) 0.3839(5) 0.0673(3) 0.0230(10) Uani 1 1 d .
C42 C 0.0520(3) 0.2830(5) 0.0608(3) 0.0305(11) Uani 1 1 d .
H42A H 0.0096 0.2993 0.0548 0.037 Uiso 1 1 calc R
C43 C 0.0742(3) 0.1570(5) 0.0635(3) 0.0347(13) Uani 1 1 d .
H43A H 0.0470 0.0862 0.0590 0.042 Uiso 1 1 calc R
C44 C 0.1362(3) 0.1368(5) 0.0728(3) 0.0326(12) Uani 1 1 d .
H44A H 0.1522 0.0520 0.0754 0.039 Uiso 1 1 calc R
C45 C 0.1743(3) 0.2409(5) 0.0782(3) 0.0268(11) Uani 1 1 d .
H45A H 0.2169 0.2268 0.0842 0.032 Uiso 1 1 calc R
C51 C 0.1887(2) 0.7445(5) -0.0234(3) 0.0233(10) Uani 1 1 d .
C52 C 0.1990(3) 0.8375(5) -0.0795(3) 0.0296(11) Uani 1 1 d .
H52A H 0.1748 0.9129 -0.0872 0.036 Uiso 1 1 calc R
C53 C 0.2446(3) 0.8165(5) -0.1225(3) 0.0306(12) Uani 1 1 d .
H53A H 0.2525 0.8778 -0.1603 0.037 Uiso 1 1 calc R
C54 C 0.2791(3) 0.7050(5) -0.1105(3) 0.0291(11) Uani 1 1 d .
H54A H 0.3103 0.6883 -0.1407 0.035 Uiso 1 1 calc R
C55 C 0.2674(2) 0.6191(5) -0.0541(3) 0.0261(10) Uani 1 1 d .
H55A H 0.2916 0.5439 -0.0450 0.031 Uiso 1 1 calc R
C61 C 0.0801(2) 0.7882(5) 0.2047(3) 0.0281(11) Uani 1 1 d .
C62 C 0.0785(3) 0.8413(6) 0.2796(4) 0.0399(14) Uani 1 1 d .
H62A H 0.1085 0.8206 0.3233 0.048 Uiso 1 1 calc R
C63 C 0.0317(3) 0.9243(7) 0.2867(4) 0.0486(17) Uani 1 1 d .
H63A H 0.0293 0.9631 0.3359 0.058 Uiso 1 1 calc R
C64 C -0.0117(3) 0.9511(6) 0.2226(4) 0.0455(16) Uani 1 1 d .
H64A H -0.0442 1.0084 0.2266 0.055 Uiso 1 1 calc R
C65 C -0.0064(3) 0.8917(6) 0.1519(4) 0.0412(14) Uani 1 1 d .
H65A H -0.0367 0.9090 0.1079 0.049 Uiso 1 1 calc R
C94 C 0.1307(3) 0.2026(7) 0.3159(4) 0.0446(15) Uani 1 1 d .
H94A H 0.0925 0.1625 0.3002 0.054 Uiso 1 1 calc R
C95 C 0.1493(3) 0.3022(6) 0.2723(3) 0.0351(13) Uani 1 1 d .
H95A H 0.1234 0.3304 0.2264 0.042 Uiso 1 1 calc R
C96 C 0.2040(3) 0.3607(6) 0.2938(3) 0.0332(12) Uani 1 1 d .
H96A H 0.2164 0.4277 0.2625 0.040 Uiso 1 1 calc R
C97 C 0.2417(3) 0.3219(7) 0.3619(3) 0.0421(15) Uani 1 1 d .
H97A H 0.2795 0.3636 0.3784 0.051 Uiso 1 1 calc R
C98 C 0.2230(4) 0.2205(7) 0.4056(3) 0.0492(18) Uani 1 1 d .
H98A H 0.2485 0.1920 0.4517 0.059 Uiso 1 1 calc R
C99 C 0.1684(4) 0.1626(7) 0.3824(4) 0.0505(18) Uani 1 1 d .
H99A H 0.1563 0.0936 0.4124 0.061 Uiso 1 1 calc R

loop_
_atom_site_aniso_label
_atom_site_aniso_U_11
_atom_site_aniso_U_22
_atom_site_aniso_U_33
_atom_site_aniso_U_23
_atom_site_aniso_U_13
_atom_site_aniso_U_12
Zn1 0.0250(3) 0.0165(3) 0.0105(2) -0.00049(19) 0.00301(19) 0.0011(2)
Zn2 0.0250(3) 0.0190(3) 0.0151(2) 0.0009(2) 0.0017(2) -0.0003(2)
S1 0.0367(7) 0.0184(6) 0.0164(5) -0.0040(4) 0.0008(5) -0.0031(5)
S2 0.0297(6) 0.0209(6) 0.0145(5) -0.0040(4) 0.0032(4) 0.0040(5)
S3 0.0468(8) 0.0229(6) 0.0098(5) 0.0007(4) 0.0049(5) 0.0035(5)
S4 0.0234(6) 0.0247(6) 0.0280(6) 0.0006(5) 0.0006(5) -0.0014(5)
S5 0.0289(6) 0.0227(6) 0.0229(6) 0.0038(5) 0.0052(5) 0.0025(5)
S6 0.0327(7) 0.0279(6) 0.0171(5) -0.0015(5) 0.0031(5) -0.0003(5)
O1 0.0246(17) 0.0210(17) 0.0166(15) -0.0030(12) 0.0022(13) 0.0046(13)
O2 0.0330(19) 0.0225(17) 0.0134(14) -0.0042(13) 0.0026(13) -0.0020(14)
O3 0.0238(17) 0.0204(17) 0.0201(16) -0.0058(13) 0.0021(13) 0.0027(13)
N1 0.025(2) 0.023(2) 0.0180(18) 0.0034(15) 0.0034(15) 0.0012(16)
N2 0.025(2) 0.0153(18) 0.0122(16) -0.0006(13) 0.0036(14) 0.0003(14)
N3 0.028(2) 0.0177(19) 0.0174(18) 0.0037(15) 0.0060(15) -0.0001(16)
N4 0.028(2) 0.024(2) 0.0155(18) -0.0014(15) 0.0012(16) -0.0024(17)
N5 0.027(2) 0.023(2) 0.0163(18) 0.0003(15) 0.0010(15) -0.0005(16)
N6 0.033(2) 0.032(2) 0.028(2) 0.0032(19) 0.0095(19) 0.0026(19)
C1 0.030(2) 0.017(2) 0.0121(18) 0.0016(16) 0.0035(17) 0.0006(18)
C2 0.025(2) 0.022(2) 0.018(2) 0.0010(17) 0.0030(18) -0.0027(18)
C3 0.028(2) 0.015(2) 0.017(2) -0.0016(16) 0.0042(18) -0.0036(18)
C11 0.029(2) 0.018(2) 0.017(2) 0.0031(17) -0.0011(18) 0.0006(19)
C12 0.038(3) 0.024(3) 0.028(3) 0.002(2) 0.000(2) -0.008(2)
C13 0.039(3) 0.040(3) 0.034(3) 0.014(3) 0.007(2) -0.009(3)
C14 0.037(3) 0.040(3) 0.026(3) 0.005(2) 0.011(2) -0.002(2)
C15 0.033(3) 0.029(3) 0.021(2) 0.004(2) 0.008(2) 0.000(2)
C21 0.030(3) 0.014(2) 0.0123(19) 0.0018(16) 0.0032(17) 0.0015(17)
C22 0.028(3) 0.017(2) 0.021(2) 0.0022(17) 0.0033(19) 0.0009(18)
C23 0.027(3) 0.025(2) 0.019(2) 0.0047(18) -0.0025(18) -0.0019(19)
C24 0.034(3) 0.029(3) 0.016(2) -0.0034(19) -0.0008(19) 0.000(2)
C25 0.032(3) 0.022(2) 0.014(2) -0.0034(17) 0.0048(18) 0.0005(19)
C31 0.026(2) 0.019(2) 0.019(2) 0.0060(17) 0.0023(18) 0.0030(18)
C32 0.033(3) 0.030(3) 0.020(2) 0.009(2) 0.007(2) 0.003(2)
C33 0.034(3) 0.030(3) 0.034(3) 0.016(2) 0.010(2) 0.001(2)
C34 0.035(3) 0.020(3) 0.047(3) 0.004(2) 0.010(2) -0.002(2)
C35 0.036(3) 0.022(2) 0.027(2) -0.001(2) 0.009(2) 0.001(2)
C41 0.029(3) 0.028(3) 0.0104(19) 0.0022(17) -0.0001(17) -0.003(2)
C42 0.030(3) 0.033(3) 0.026(2) 0.004(2) -0.002(2) -0.005(2)
C43 0.046(3) 0.023(3) 0.033(3) 0.002(2) -0.002(2) -0.013(2)
C44 0.050(3) 0.016(2) 0.032(3) -0.002(2) 0.003(2) -0.001(2)
C45 0.034(3) 0.024(3) 0.022(2) -0.0001(19) 0.002(2) 0.003(2)
C51 0.026(2) 0.026(2) 0.017(2) 0.0024(18) -0.0003(18) -0.0065(19)
C52 0.036(3) 0.027(3) 0.024(2) 0.009(2) 0.002(2) 0.001(2)
C53 0.036(3) 0.034(3) 0.022(2) 0.009(2) 0.003(2) -0.004(2)
C54 0.036(3) 0.036(3) 0.017(2) 0.001(2) 0.008(2) -0.002(2)
C55 0.032(3) 0.026(3) 0.020(2) -0.0026(19) 0.005(2) 0.001(2)
C61 0.034(3) 0.024(3) 0.029(3) -0.003(2) 0.012(2) -0.003(2)
C62 0.054(4) 0.035(3) 0.033(3) -0.012(3) 0.015(3) -0.002(3)
C63 0.061(4) 0.045(4) 0.047(4) -0.014(3) 0.029(3) 0.000(3)
C64 0.049(4) 0.030(3) 0.064(4) -0.001(3) 0.031(3) 0.003(3)
C65 0.035(3) 0.038(3) 0.052(4) 0.006(3) 0.014(3) 0.005(3)
C94 0.049(4) 0.053(4) 0.035(3) -0.002(3) 0.017(3) -0.002(3)
C95 0.040(3) 0.046(3) 0.019(2) 0.004(2) 0.002(2) 0.008(3)
C96 0.045(3) 0.030(3) 0.025(3) 0.001(2) 0.010(2) 0.003(2)
C97 0.044(4) 0.049(4) 0.031(3) -0.013(3) -0.004(3) 0.010(3)
C98 0.075(5) 0.055(4) 0.016(2) 0.001(3) 0.001(3) 0.026(4)
C99 0.085(6) 0.037(4) 0.035(3) 0.010(3) 0.029(4) 0.007(4)

loop_
_atom_type_symbol
_atom_type_description
_atom_type_scat_dispersion_real
_atom_type_scat_dispersion_imag
_atom_type_scat_source
C C 0.0033 0.0016 'International Tables Vol C Tables 4.2.6.8 and 6.1.1.4'
H H 0.0000 0.0000 'International Tables Vol C Tables 4.2.6.8 and 6.1.1.4'
N N 0.0061 0.0033 'International Tables Vol C Tables 4.2.6.8 and 6.1.1.4'
O O 0.0106 0.0060 'International Tables Vol C Tables 4.2.6.8 and 6.1.1.4'
S S 0.1246 0.1234 'International Tables Vol C Tables 4.2.6.8 and 6.1.1.4'
Zn Zn 0.2839 1.4301 'International Tables Vol C Tables 4.2.6.8 and 6.1.1.4'

loop_
_geom_angle_atom_site_label_1
_geom_angle_atom_site_label_2
_geom_angle_atom_site_label_3
_geom_angle
O1 Zn1 N2 95.32(14)
O1 Zn1 N1 94.99(15)
N2 Zn1 N1 102.24(15)
O1 Zn1 N3 94.16(14)
N2 Zn1 N3 103.52(15)
N1 Zn1 N3 151.68(15)
O1 Zn1 C1 175.52(15)
N2 Zn1 C1 89.13(16)
N1 Zn1 C1 84.50(16)
N3 Zn1 C1 84.30(16)
O1 Zn1 O2 55.27(11)
N2 Zn1 O2 150.52(12)
N1 Zn1 O2 84.27(13)
N3 Zn1 O2 79.11(13)
C1 Zn1 O2 120.26(14)
O1 Zn1 O3 23.31(10)
N2 Zn1 O3 118.62(11)
N1 Zn1 O3 90.02(12)
N3 Zn1 O3 87.90(12)
C1 Zn1 O3 152.23(13)
O2 Zn1 O3 31.97(8)
O3 Zn2 N4 120.00(15)
O3 Zn2 N5 110.82(15)
N4 Zn2 N5 124.21(15)
O3 Zn2 C2 115.86(16)
N4 Zn2 C2 88.79(18)
N5 Zn2 C2 88.89(17)
O3 Zn2 O2 62.80(12)
N4 Zn2 O2 89.84(15)
N5 Zn2 O2 93.96(14)
C2 Zn2 O2 177.13(15)
O3 Zn2 C3 31.38(13)
N4 Zn2 C3 106.20(16)
N5 Zn2 C3 105.24(16)
C2 Zn2 C3 147.09(16)
O2 Zn2 C3 31.45(13)
O3 Zn2 O1 30.24(10)
N4 Zn2 O1 105.91(13)
N5 Zn2 O1 106.54(13)
C2 Zn2 O1 145.80(14)
O2 Zn2 O1 32.66(9)
C3 Zn2 O1 1.55(11)
C11 S1 C1 103.1(2)
C21 S2 C1 106.0(2)
C31 S3 C1 103.1(2)
C41 S4 C2 103.8(2)
C51 S5 C2 103.7(2)
C61 S6 C2 105.3(2)
C3 O1 Zn1 106.5(3)
C3 O1 Zn2 3.0(2)
Zn1 O1 Zn2 108.77(12)
C3 O2 Zn2 85.2(3)
C3 O2 Zn1 78.1(3)
Zn2 O2 Zn1 162.86(15)
C3 O3 Zn2 94.0(3)
C3 O3 Zn1 7.9(2)
Zn2 O3 Zn1 101.84(11)
C11 N1 C15 118.7(4)
C11 N1 Zn1 119.2(3)
C15 N1 Zn1 122.1(3)
C21 N2 C25 118.3(4)
C21 N2 Zn1 117.1(3)
C25 N2 Zn1 124.5(3)
C31 N3 C35 118.9(4)
C31 N3 Zn1 117.6(3)
C35 N3 Zn1 123.0(3)
C41 N4 C45 119.0(4)
C41 N4 Zn2 116.8(3)
C45 N4 Zn2 124.2(3)
C51 N5 C55 119.1(4)
C51 N5 Zn2 116.1(3)
C55 N5 Zn2 124.4(3)
C61 N6 C65 116.6(5)
S1 C1 S3 107.9(2)
S1 C1 S2 111.0(2)
S3 C1 S2 111.1(3)
S1 C1 Zn1 110.3(2)
S3 C1 Zn1 109.6(2)
S2 C1 Zn1 106.9(2)
S6 C2 S5 112.8(3)
S6 C2 S4 112.3(3)
S5 C2 S4 109.8(3)
S6 C2 Zn2 104.7(2)
S5 C2 Zn2 109.0(2)
S4 C2 Zn2 107.9(2)
O1 C3 O3 122.0(4)
O1 C3 O2 120.1(4)
O3 C3 O2 117.9(4)
O1 C3 Zn2 175.4(3)
O3 C3 Zn2 54.6(2)
O2 C3 Zn2 63.4(2)
N1 C11 C12 122.0(5)
N1 C11 S1 119.8(4)
C12 C11 S1 118.2(4)
C13 C12 C11 118.7(5)
C14 C13 C12 119.6(5)
C15 C14 C13 118.5(5)
N1 C15 C14 122.5(5)
N2 C21 C22 122.4(4)
N2 C21 S2 120.8(3)
C22 C21 S2 116.8(4)
C23 C22 C21 118.5(5)
C22 C23 C24 119.4(5)
C25 C24 C23 118.7(4)
N2 C25 C24 122.6(5)
N3 C31 C32 122.4(5)
N3 C31 S3 120.5(3)
C32 C31 S3 117.0(4)
C33 C32 C31 118.4(5)
C32 C33 C34 119.9(5)
C35 C34 C33 117.7(5)
N3 C35 C34 122.6(5)
N4 C41 C42 122.1(5)
N4 C41 S4 120.4(4)
C42 C41 S4 117.5(4)
C41 C42 C43 118.4(5)
C44 C43 C42 119.2(5)
C45 C44 C43 119.1(5)
N4 C45 C44 122.3(5)
N5 C51 C52 121.6(5)
N5 C51 S5 121.2(4)
C52 C51 S5 117.1(4)
C53 C52 C51 118.6(5)
C52 C53 C54 119.6(5)
C55 C54 C53 118.9(5)
N5 C55 C54 122.1(5)
N6 C61 C62 124.0(5)
N6 C61 S6 119.0(4)
C62 C61 S6 116.9(5)
C63 C62 C61 117.3(6)
C62 C63 C64 120.1(6)
C63 C64 C65 117.9(6)
N6 C65 C64 124.0(6)
C99 C94 C95 119.0(7)
C96 C95 C94 121.3(6)
C95 C96 C97 119.7(6)
C96 C97 C98 118.8(6)
C99 C98 C97 120.3(6)
C98 C99 C94 120.8(6)

loop_
_geom_bond_atom_site_label_1
_geom_bond_atom_site_label_2
_geom_bond_distance
Zn1 O1 2.030(3)
Zn1 N2 2.091(4)
Zn1 N1 2.134(4)
Zn1 N3 2.146(4)
Zn1 C1 2.182(5)
Zn1 O2 2.636(4)
Zn1 O3 3.963(3)
Zn2 O3 2.025(3)
Zn2 N4 2.078(4)
Zn2 N5 2.083(4)
Zn2 C2 2.125(5)
Zn2 O2 2.224(4)
Zn2 C3 2.478(5)
Zn2 O1 3.752(3)
S1 C11 1.769(5)
S1 C1 1.787(5)
S2 C21 1.763(4)
S2 C1 1.801(5)
S3 C31 1.763(5)
S3 C1 1.789(4)
S4 C41 1.762(5)
S4 C2 1.807(5)
S5 C51 1.768(5)
S5 C2 1.792(5)
S6 C61 1.775(6)
S6 C2 1.781(5)
O1 C3 1.276(6)
O2 C3 1.298(5)
O3 C3 1.294(6)
N1 C11 1.329(6)
N1 C15 1.355(6)
N2 C21 1.335(6)
N2 C25 1.357(6)
N3 C31 1.320(6)
N3 C35 1.348(6)
N4 C41 1.336(6)
N4 C45 1.360(6)
N5 C51 1.334(6)
N5 C55 1.353(6)
N6 C61 1.324(7)
N6 C65 1.344(7)
C11 C12 1.393(7)
C12 C13 1.382(8)
C13 C14 1.380(9)
C14 C15 1.375(7)
C21 C22 1.401(7)
C22 C23 1.380(7)
C23 C24 1.391(7)
C24 C25 1.376(7)
C31 C32 1.404(6)
C32 C33 1.360(8)
C33 C34 1.405(8)
C34 C35 1.380(7)
C41 C42 1.393(7)
C42 C43 1.400(8)
C43 C44 1.384(8)
C44 C45 1.371(7)
C51 C52 1.414(7)
C52 C53 1.371(8)
C53 C54 1.390(8)
C54 C55 1.379(7)
C61 C62 1.412(7)
C62 C63 1.375(9)
C63 C64 1.378(10)
C64 C65 1.390(9)
C94 C99 1.374(10)
C94 C95 1.384(9)
C95 C96 1.361(8)
C96 C97 1.390(8)
C97 C98 1.400(10)
C98 C99 1.360(10)
